data_1554228
loop_
_publ_author_name
'Xiong, Jianbo'
'Li, Xinyue'
'Yuan, Chunqing'
'Semin, Sergey'
'Yao, Zhaoquan'
'Xu, Jialiang'
'Rasing, Theo'
'Bu, Xian-He'

_publ_section_title
;
 Wavelength dependent nonlinear optical response of tetraphenylethene
 aggregation-induced emission luminogens
;
_journal_issue 12
_journal_name_full 'Materials Chemistry Frontiers'
_journal_page_first 2263
_journal_paper_doi 10.1039/C8QM00375K
_journal_volume 2
_journal_year 2018
_chemical_formula_sum 'C26 H20'
_chemical_formula_weight 332.42
_space_group_crystal_system monoclinic
_space_group_IT_number 4
_space_group_name_Hall 'P 2yb'
_space_group_name_H-M_alt 'P 1 21 1'
_atom_sites_solution_hydrogens geom
_audit_creation_method SHELXL-2016/6
_audit_update_record
;
2018-04-17 deposited with the CCDC.
2018-10-10 downloaded from the CCDC.
;
_cell_angle_alpha 90
_cell_angle_beta 107.106(2)
_cell_angle_gamma 90
_cell_formula_units_Z 2
_cell_length_a 9.8250(2)
_cell_length_b 9.4992(2)
_cell_length_c 10.7097(2)
_cell_measurement_reflns_used 3292
_cell_measurement_temperature 293(2)
_cell_measurement_theta_max 73.8840
_cell_measurement_theta_min 4.3360
_cell_volume 955.32(3)
_computing_structure_refinement 'SHELXL-2016/6 (Sheldrick, 2016)'
_computing_structure_solution 'SHELXT 2014/5 (Sheldrick, 2014)'
_diffrn_ambient_temperature 293(2)
_diffrn_measured_fraction_theta_full 0.998
_diffrn_measured_fraction_theta_max 0.960
_diffrn_measurement_device_type 'XtaLAB AFC12 (RINC): Kappa single'
_diffrn_radiation_type CuK\a
_diffrn_radiation_wavelength 1.54184
_diffrn_reflns_av_R_equivalents 0.0154
_diffrn_reflns_av_unetI/netI 0.0223
_diffrn_reflns_Laue_measured_fraction_full 0.998
_diffrn_reflns_Laue_measured_fraction_max 0.960
_diffrn_reflns_limit_h_max 10
_diffrn_reflns_limit_h_min -12
_diffrn_reflns_limit_k_max 11
_diffrn_reflns_limit_k_min -11
_diffrn_reflns_limit_l_max 13
_diffrn_reflns_limit_l_min -8
_diffrn_reflns_number 5274
_diffrn_reflns_point_group_measured_fraction_full 0.999
_diffrn_reflns_point_group_measured_fraction_max 0.962
_diffrn_reflns_theta_full 67.684
_diffrn_reflns_theta_max 74.141
_diffrn_reflns_theta_min 4.319
_diffrn_source 'fine-focus sealed X-ray tube'
_exptl_absorpt_coefficient_mu 0.492
_exptl_absorpt_correction_T_max 1.00000
_exptl_absorpt_correction_T_min 0.95985
_exptl_absorpt_correction_type multi-scan
_exptl_crystal_colour colorless
_exptl_crystal_density_diffrn 1.156
_exptl_crystal_description rod-like
_exptl_crystal_F_000 352
_refine_diff_density_max 0.438
_refine_diff_density_min -0.358
_refine_diff_density_rms 0.033
_refine_ls_abs_structure_details
;
 Refined as a perfect inversion twin.
;
_refine_ls_abs_structure_Flack 0.5
_refine_ls_extinction_coef 0.0110(16)
_refine_ls_extinction_expression Fc^*^=kFc[1+0.001xFc^2^\l^3^/sin(2\q)]^-1/4^
_refine_ls_extinction_method 'SHELXL-2016/6 (Sheldrick 2016)'
_refine_ls_goodness_of_fit_ref 1.063
_refine_ls_hydrogen_treatment constr
_refine_ls_matrix_type full
_refine_ls_number_parameters 236
_refine_ls_number_reflns 3191
_refine_ls_number_restraints 26
_refine_ls_restrained_S_all 1.235
_refine_ls_R_factor_all 0.0545
_refine_ls_R_factor_gt 0.0519
_refine_ls_shift/su_max 0.020
_refine_ls_shift/su_mean 0.001
_refine_ls_structure_factor_coef Fsqd
_refine_ls_weighting_details 'w=1/[\s^2^(Fo^2^)+(0.0558P)^2^+0.3131P] where P=(Fo^2^+2Fc^2^)/3'
_refine_ls_weighting_scheme calc
_refine_ls_wR_factor_gt 0.1317
_refine_ls_wR_factor_ref 0.1344
_reflns_Friedel_coverage 0.884
_reflns_Friedel_fraction_full 0.999
_reflns_Friedel_fraction_max 0.965
_reflns_number_gt 3014
_reflns_number_total 3191
_reflns_threshold_expression 'I > 2\s(I)'
_cod_data_source_file c8qm00375k2.cif
_cod_data_source_block TPE
_cod_original_sg_symbol_H-M 'P 21'
_cod_database_code 1554228
_shelx_shelxl_version_number 2016/6
_shelx_space_group_comment
;
The symmetry employed for this shelxl refinement is uniquely defined
by the following loop, which should always be used as a source of
symmetry information in preference to the above space-group names.
They are only intended as comments.
;

loop_
_space_group_symop_operation_xyz
'x, y, z'
'-x, y+1/2, -z'

loop_
_atom_site_label
_atom_site_type_symbol
_atom_site_fract_x
_atom_site_fract_y
_atom_site_fract_z
_atom_site_U_iso_or_equiv
_atom_site_adp_type
_atom_site_occupancy
_atom_site_site_symmetry_order
_atom_site_calc_flag
_atom_site_refinement_flags_posn
_atom_site_refinement_flags_adp
C9 C 0.4880(3) 0.5644(4) 0.2237(3) 0.0498(7) Uani 1 1 d . .
C2 C 0.3866(3) 0.5323(3) 0.3000(3) 0.0489(7) Uani 1 1 d . .
C1 C 0.2494(3) 0.4974(3) 0.2409(3) 0.0487(7) Uani 1 1 d . .
C10 C 0.5634(4) 0.6895(4) 0.2420(3) 0.0592(9) Uani 1 1 d . .
H10 H 0.552211 0.753755 0.303802 0.071 Uiso 1 1 calc R U
C15 C 0.1828(3) 0.5105(4) 0.0969(3) 0.0515(8) Uani 1 1 d . .
C21 C 0.1543(3) 0.4406(3) 0.3151(3) 0.0497(7) Uani 1 1 d . .
C26 C 0.1990(4) 0.3316(4) 0.4040(4) 0.0626(9) Uani 1 1 d . .
H26 H 0.289577 0.293653 0.418920 0.075 Uiso 1 1 calc R U
C14 C 0.5098(4) 0.4680(4) 0.1337(3) 0.0554(8) Uani 1 1 d . .
H14 H 0.461487 0.382550 0.121358 0.066 Uiso 1 1 calc R U
C3 C 0.4514(4) 0.5391(4) 0.4448(3) 0.0576(8) Uani 1 1 d . .
C20 C 0.0983(4) 0.4035(4) 0.0270(4) 0.0625(9) Uani 1 1 d . .
H20 H 0.082144 0.323527 0.070671 0.075 Uiso 1 1 calc R U
C23 C -0.0721(4) 0.4411(5) 0.3609(4) 0.0678(10) Uani 1 1 d . .
H23 H -0.163158 0.477950 0.346200 0.081 Uiso 1 1 calc R U
C11 C 0.6555(4) 0.7203(5) 0.1692(4) 0.0692(11) Uani 1 1 d . .
H11 H 0.703845 0.805727 0.180873 0.083 Uiso 1 1 calc R U
C16 C 0.2009(4) 0.6309(5) 0.0285(4) 0.0661(9) Uani 1 1 d . .
H16 H 0.254627 0.705480 0.073775 0.079 Uiso 1 1 calc R U
C22 C 0.0170(3) 0.4931(4) 0.2940(3) 0.0586(8) Uani 1 1 d . .
H22 H -0.015088 0.564859 0.233326 0.070 Uiso 1 1 calc R U
C12 C 0.6753(4) 0.6253(6) 0.0804(4) 0.0737(12) Uani 1 1 d . .
H12 H 0.737356 0.645979 0.032028 0.088 Uiso 1 1 calc R U
C8 C 0.5851(5) 0.4807(6) 0.5013(4) 0.0821(10) Uani 1 1 d . U
H8 H 0.632082 0.436563 0.448292 0.098 Uiso 1 1 calc R U
C24 C -0.0254(5) 0.3348(6) 0.4493(4) 0.0761(12) Uani 1 1 d . .
H24 H -0.084749 0.299624 0.495400 0.091 Uiso 1 1 calc R U
C18 C 0.0593(5) 0.5316(6) -0.1727(4) 0.0817(13) Uani 1 1 d . .
H18 H 0.019359 0.537516 -0.262791 0.098 Uiso 1 1 calc R U
C13 C 0.6033(4) 0.4985(5) 0.0625(4) 0.0700(10) Uani 1 1 d . .
H13 H 0.617519 0.433587 0.002515 0.084 Uiso 1 1 calc R U
C25 C 0.1088(5) 0.2798(5) 0.4702(4) 0.0771(12) Uani 1 1 d . .
H25 H 0.139180 0.206724 0.529750 0.093 Uiso 1 1 calc R U
C4 C 0.3841(6) 0.6055(6) 0.5248(4) 0.0875(14) Uani 1 1 d . .
H4 H 0.294958 0.646386 0.489813 0.105 Uiso 1 1 calc R U
C17 C 0.1408(5) 0.6413(6) -0.1049(4) 0.0798(13) Uani 1 1 d . .
H17 H 0.154949 0.721781 -0.148975 0.096 Uiso 1 1 calc R U
C19 C 0.0377(4) 0.4134(5) -0.1064(4) 0.0769(12) Uani 1 1 d . .
H19 H -0.018046 0.340021 -0.151747 0.092 Uiso 1 1 calc R U
C5 C 0.4525(7) 0.6107(7) 0.6608(5) 0.1040(16) Uani 1 1 d . U
H5 H 0.408157 0.654041 0.716318 0.125 Uiso 1 1 calc R U
C7 C 0.6496(5) 0.4870(6) 0.6343(4) 0.0867(10) Uani 1 1 d . U
H7 H 0.738555 0.446713 0.671856 0.104 Uiso 1 1 calc R U
C6 C 0.5791(7) 0.5537(7) 0.7082(6) 0.1084(17) Uani 1 1 d . U
H6 H 0.622800 0.559574 0.797786 0.130 Uiso 1 1 calc R U

loop_
_atom_site_aniso_label
_atom_site_aniso_U_11
_atom_site_aniso_U_22
_atom_site_aniso_U_33
_atom_site_aniso_U_23
_atom_site_aniso_U_13
_atom_site_aniso_U_12
C9 0.0436(15) 0.061(2) 0.0433(15) 0.0033(14) 0.0099(12) -0.0010(14)
C2 0.0519(16) 0.0494(18) 0.0476(16) -0.0015(14) 0.0182(13) -0.0003(14)
C1 0.0487(15) 0.0496(18) 0.0511(16) 0.0040(14) 0.0199(13) 0.0036(14)
C10 0.0577(19) 0.064(2) 0.0568(18) -0.0042(17) 0.0178(15) -0.0107(17)
C15 0.0422(14) 0.058(2) 0.0544(17) 0.0090(15) 0.0149(13) 0.0065(14)
C21 0.0497(16) 0.0494(18) 0.0526(17) 0.0001(14) 0.0191(13) -0.0031(14)
C26 0.0553(19) 0.064(2) 0.068(2) 0.0117(18) 0.0187(16) -0.0034(17)
C14 0.0563(17) 0.064(2) 0.0459(16) 0.0007(15) 0.0154(13) 0.0003(16)
C3 0.065(2) 0.062(2) 0.0484(17) -0.0030(15) 0.0203(15) -0.0155(17)
C20 0.0541(18) 0.068(2) 0.063(2) 0.0025(18) 0.0135(16) 0.0014(17)
C23 0.0554(19) 0.077(3) 0.078(2) -0.014(2) 0.0303(18) -0.0083(19)
C11 0.061(2) 0.081(3) 0.066(2) 0.011(2) 0.0185(18) -0.017(2)
C16 0.060(2) 0.065(2) 0.070(2) 0.0179(18) 0.0142(17) 0.0066(18)
C22 0.0521(17) 0.060(2) 0.067(2) 0.0022(17) 0.0222(15) 0.0017(16)
C12 0.061(2) 0.108(3) 0.057(2) 0.014(2) 0.0265(17) -0.008(2)
C8 0.0789(18) 0.094(2) 0.0652(15) 0.0128(16) 0.0094(14) -0.0220(17)
C24 0.073(2) 0.096(3) 0.071(2) -0.004(2) 0.038(2) -0.026(2)
C18 0.074(2) 0.111(4) 0.053(2) 0.016(2) 0.0068(18) 0.019(3)
C13 0.069(2) 0.093(3) 0.0534(19) 0.0006(19) 0.0267(16) 0.004(2)
C25 0.083(3) 0.080(3) 0.070(2) 0.024(2) 0.025(2) -0.013(2)
C4 0.112(4) 0.094(3) 0.068(2) -0.028(2) 0.046(2) -0.028(3)
C17 0.074(2) 0.092(3) 0.072(2) 0.035(2) 0.019(2) 0.018(2)
C19 0.069(2) 0.093(3) 0.062(2) -0.006(2) 0.0084(18) 0.002(2)
C5 0.123(3) 0.109(3) 0.093(2) -0.014(2) 0.051(2) -0.016(2)
C7 0.0847(17) 0.0964(19) 0.0693(15) 0.0118(15) 0.0073(13) -0.0201(16)
C6 0.125(3) 0.111(3) 0.087(2) 0.002(2) 0.028(2) -0.030(2)

loop_
_atom_type_symbol
_atom_type_description
_atom_type_scat_dispersion_real
_atom_type_scat_dispersion_imag
_atom_type_scat_source
C C 0.0181 0.0091 'International Tables Vol C Tables 4.2.6.8 and 6.1.1.4'
H H 0.0000 0.0000 'International Tables Vol C Tables 4.2.6.8 and 6.1.1.4'

loop_
_geom_angle_atom_site_label_1
_geom_angle_atom_site_label_2
_geom_angle_atom_site_label_3
_geom_angle
C10 C9 C14 118.6(3)
C10 C9 C2 120.9(3)
C14 C9 C2 120.5(3)
C1 C2 C9 121.9(3)
C1 C2 C3 123.9(3)
C9 C2 C3 114.2(3)
C2 C1 C15 122.5(3)
C2 C1 C21 122.2(3)
C15 C1 C21 115.3(3)
C9 C10 C11 120.7(4)
C9 C10 H10 119.6
C11 C10 H10 119.6
C20 C15 C16 117.7(3)
C20 C15 C1 120.5(3)
C16 C15 C1 121.7(3)
C26 C21 C22 118.3(3)
C26 C21 C1 120.9(3)
C22 C21 C1 120.8(3)
C25 C26 C21 119.9(4)
C25 C26 H26 120.0
C21 C26 H26 120.0
C13 C14 C9 120.4(4)
C13 C14 H14 119.8
C9 C14 H14 119.8
C4 C3 C8 118.5(4)
C4 C3 C2 121.9(4)
C8 C3 C2 119.6(3)
C15 C20 C19 121.2(4)
C15 C20 H20 119.4
C19 C20 H20 119.4
C24 C23 C22 119.4(4)
C24 C23 H23 120.3
C22 C23 H23 120.3
C12 C11 C10 120.1(4)
C12 C11 H11 119.9
C10 C11 H11 119.9
C17 C16 C15 121.3(4)
C17 C16 H16 119.3
C15 C16 H16 119.3
C23 C22 C21 121.4(4)
C23 C22 H22 119.3
C21 C22 H22 119.3
C11 C12 C13 120.1(3)
C11 C12 H12 120.0
C13 C12 H12 120.0
C7 C8 C3 121.4(5)
C7 C8 H8 119.3
C3 C8 H8 119.3
C23 C24 C25 120.3(3)
C23 C24 H24 119.9
C25 C24 H24 119.9
C19 C18 C17 119.8(4)
C19 C18 H18 120.1
C17 C18 H18 120.1
C12 C13 C14 120.0(4)
C12 C13 H13 120.0
C14 C13 H13 120.0
C24 C25 C26 120.7(4)
C24 C25 H25 119.6
C26 C25 H25 119.6
C3 C4 C5 119.1(5)
C3 C4 H4 120.5
C5 C4 H4 120.5
C16 C17 C18 119.7(4)
C16 C17 H17 120.2
C18 C17 H17 120.2
C18 C19 C20 120.3(4)
C18 C19 H19 119.9
C20 C19 H19 119.9
C6 C5 C4 119.5(6)
C6 C5 H5 120.2
C4 C5 H5 120.2
C6 C7 C8 117.8(5)
C6 C7 H7 121.1
C8 C7 H7 121.1
C5 C6 C7 123.8(5)
C5 C6 H6 118.1
C7 C6 H6 118.1

loop_
_geom_bond_atom_site_label_1
_geom_bond_atom_site_label_2
_geom_bond_distance
C9 C10 1.383(5)
C9 C14 1.391(5)
C9 C2 1.494(4)
C2 C1 1.352(4)
C2 C3 1.495(4)
C1 C15 1.492(4)
C1 C21 1.494(4)
C10 C11 1.389(5)
C10 H10 0.9300
C15 C20 1.385(5)
C15 C16 1.398(5)
C21 C26 1.388(5)
C21 C22 1.393(5)
C26 C25 1.378(5)
C26 H26 0.9300
C14 C13 1.386(5)
C14 H14 0.9300
C3 C4 1.380(6)
C3 C8 1.390(6)
C20 C19 1.380(5)
C20 H20 0.9300
C23 C24 1.368(6)
C23 C22 1.376(5)
C23 H23 0.9300
C11 C12 1.365(6)
C11 H11 0.9300
C16 C17 1.379(5)
C16 H16 0.9300
C22 H22 0.9300
C12 C13 1.381(7)
C12 H12 0.9300
C8 C7 1.380(6)
C8 H8 0.9300
C24 C25 1.374(6)
C24 H24 0.9300
C18 C19 1.378(7)
C18 C17 1.383(7)
C18 H18 0.9300
C13 H13 0.9300
C25 H25 0.9300
C4 C5 1.414(7)
C4 H4 0.9300
C17 H17 0.9300
C19 H19 0.9300
C5 C6 1.314(9)
C5 H5 0.9300
C7 C6 1.353(8)
C7 H7 0.9300
C6 H6 0.9300
